data_4031323
loop_
_publ_author_name
'Katoono, Ryo'
'Tanaka, Yuki'
'Kusaka, Keiichi'
'Fujiwara, Kenshu'
'Suzuki, Takanori'

_publ_section_title
;
 Dynamic Figure Eight Chirality: Multifarious Inversions of a Helical
 Preference Induced by Complexation.
;
_journal_issue 15
_journal_name_full 'The Journal of organic chemistry'
_journal_page_first 7613
_journal_page_last 7625
_journal_paper_doi 10.1021/acs.joc.5b01206
_journal_volume 80
_journal_year 2015
_chemical_formula_moiety 'C50.67 H38.67 Cl2 N2 O2'
_chemical_formula_sum 'C50.67 H38.67 Cl2 N2 O2'
_chemical_formula_weight 778.49
_space_group_IT_number 148
_symmetry_cell_setting trigonal
_symmetry_Int_Tables_number 148
_symmetry_space_group_name_Hall '-R 3'
_symmetry_space_group_name_H-M 'R -3 :H'
_atom_sites_solution_hydrogens geom
_atom_sites_solution_primary direct
_atom_sites_solution_secondary difmap
_cell_angle_alpha 90.0000
_cell_angle_beta 90.0000
_cell_angle_gamma 120.0000
_cell_formula_units_Z 18
_cell_length_a 32.283(6)
_cell_length_b 32.283(6)
_cell_length_c 21.372(4)
_cell_measurement_temperature 150
_cell_measurement_theta_max 27.50
_cell_measurement_theta_min 3.10
_cell_volume 19290(6)
_computing_cell_refinement 'CrystalClear-SM Expert 2.0 r16'
_computing_data_collection 'CrystalClear-SM Expert 2.0 r16 (Rigaku, 2013)'
_computing_data_reduction 'CrystalClear-SM Expert 2.0 r16'
_computing_molecular_graphics 'CrystalStructure 4.0'
_computing_publication_material 'CrystalStructure 4.0 (Rigaku, 2010)'
_computing_structure_refinement 'SHELXL97 (Sheldrick, 2008)'
_computing_structure_solution 'SIR92 (Altomare, et al., 1994)'
_diffrn_ambient_temperature 150
_diffrn_detector_area_resol_mean 7.314
_diffrn_measured_fraction_theta_full 0.994
_diffrn_measured_fraction_theta_max 0.994
_diffrn_measurement_device_type 'Rigaku Mercury70'
_diffrn_measurement_method \w
_diffrn_radiation_type 'Mo K\a'
_diffrn_radiation_wavelength 0.71075
_diffrn_reflns_av_R_equivalents 0.0950
_diffrn_reflns_limit_h_max 36
_diffrn_reflns_limit_h_min -29
_diffrn_reflns_limit_k_max 36
_diffrn_reflns_limit_k_min -34
_diffrn_reflns_limit_l_max 23
_diffrn_reflns_limit_l_min -24
_diffrn_reflns_number 35080
_diffrn_reflns_theta_full 24.00
_diffrn_reflns_theta_max 24.00
_diffrn_standards_number 0
_exptl_absorpt_coefficient_mu 0.193
_exptl_absorpt_correction_T_max 1.000
_exptl_absorpt_correction_T_min 1.000
_exptl_absorpt_correction_type none
_exptl_crystal_colour colorless
_exptl_crystal_density_diffrn 1.206
_exptl_crystal_density_method 'not measured'
_exptl_crystal_description block
_exptl_crystal_F_000 7320.42
_exptl_crystal_size_max 0.200
_exptl_crystal_size_mid 0.050
_exptl_crystal_size_min 0.050
_refine_diff_density_max 0.640
_refine_diff_density_min -0.230
_refine_ls_extinction_method none
_refine_ls_goodness_of_fit_ref 1.595
_refine_ls_hydrogen_treatment constr
_refine_ls_number_parameters 535
_refine_ls_number_reflns 6680
_refine_ls_number_restraints 0
_refine_ls_R_factor_gt 0.1321
_refine_ls_shift/su_max 0.000
_refine_ls_structure_factor_coef Fsqd
_refine_ls_weighting_details 'w = 1/[\s^2^(Fo^2^)+(0.0500P)^2^+0.0000P] where P=(Fo^2^+2Fc^2^)/3'
_refine_ls_weighting_scheme calc
_refine_ls_wR_factor_ref 0.2491
_reflns_number_gt 2950
_reflns_number_total 6684
_reflns_threshold_expression F^2^>2.0\s(F^2^)
_cod_data_source_file jo5b01206_si_005.cif
_cod_data_source_block 141113r
_cod_depositor_comments 'Adding full bibliography for 4031321--4031324.cif.'
_cod_original_cell_volume 19290(7)
_cod_original_sg_symbol_H-M 'R -3:H'
_cod_database_code 4031323

loop_
_symmetry_equiv_pos_site_id
_symmetry_equiv_pos_as_xyz
1 +X,+Y,+Z
2 -Y,+X-Y,+Z
3 -X+Y,-X,+Z
4 -X,-Y,-Z
5 +Y,-X+Y,-Z
6 +X-Y,+X,-Z
7 2/3+X,1/3+Y,1/3+Z
8 2/3-Y,1/3+X-Y,1/3+Z
9 2/3-X+Y,1/3-X,1/3+Z
10 2/3-X,1/3-Y,1/3-Z
11 2/3+Y,1/3-X+Y,1/3-Z
12 2/3+X-Y,1/3+X,1/3-Z
13 1/3+X,2/3+Y,2/3+Z
14 1/3-Y,2/3+X-Y,2/3+Z
15 1/3-X+Y,2/3-X,2/3+Z
16 1/3-X,2/3-Y,2/3-Z
17 1/3+Y,2/3-X+Y,2/3-Z
18 1/3+X-Y,2/3+X,2/3-Z

loop_
_atom_site_label
_atom_site_type_symbol
_atom_site_fract_x
_atom_site_fract_y
_atom_site_fract_z
_atom_site_U_iso_or_equiv
_atom_site_adp_type
_atom_site_occupancy
_atom_site_symmetry_multiplicity
_atom_site_calc_flag
_atom_site_refinement_flags
Cl1 Cl 0.5420(3) 0.2904(3) 0.3257(4) 0.199(3) Uani 0.5000 18 d .
Cl2 Cl 0.6217(2) 0.3720(2) 0.2711(3) 0.160(2) Uani 0.5000 18 d .
Cl3 Cl 0.6033(3) 0.3674(4) 0.4017(3) 0.239(4) Uani 0.5000 18 d .
Cl4 Cl 0.61362(16) 0.33103(15) 0.5588(3) 0.1392(18) Uani 0.5000 18 d .
O1 O 0.53329(16) 0.36186(16) 0.64363(17) 0.0893(15) Uani 1.0 18 d .
O2 O 0.4431(3) 0.2131(3) 0.3791(3) 0.156(4) Uani 1.0 18 d .
N1 N 0.45904(18) 0.31708(17) 0.6846(2) 0.0658(15) Uani 1.0 18 d .
N2 N 0.4322(3) 0.2725(3) 0.3416(3) 0.124(3) Uani 1.0 18 d .
C1 C 0.4741(2) 0.3084(3) 0.5735(3) 0.0640(18) Uani 1.0 18 d .
C2 C 0.4960(3) 0.3390(3) 0.5223(3) 0.087(3) Uani 1.0 18 d .
C3 C 0.4840(3) 0.3204(3) 0.4623(3) 0.102(3) Uani 1.0 18 d .
C4 C 0.4513(3) 0.2727(3) 0.4516(3) 0.088(3) Uani 1.0 18 d .
C5 C 0.4319(2) 0.2432(3) 0.5021(3) 0.075(2) Uani 1.0 18 d .
C6 C 0.4422(2) 0.2611(3) 0.5631(3) 0.0693(19) Uani 1.0 18 d .
C7 C 0.4910(3) 0.3318(3) 0.6360(3) 0.0677(19) Uani 1.0 18 d .
C8 C 0.4414(3) 0.2495(4) 0.3877(3) 0.117(4) Uani 1.0 18 d .
C9 C 0.4783(3) 0.3380(3) 0.7467(3) 0.088(3) Uani 1.0 18 d .
C10 C 0.4725(4) 0.3838(3) 0.7559(4) 0.133(4) Uani 1.0 18 d .
C11 C 0.4900(4) 0.4086(4) 0.8111(4) 0.141(4) Uani 1.0 18 d .
C12 C 0.4820(3) 0.4500(3) 0.8213(4) 0.114(3) Uani 1.0 18 d .
C13 C 0.4317(4) 0.2574(4) 0.2760(4) 0.157(5) Uani 1.0 18 d .
C14 C 0.3855(5) 0.2432(4) 0.2424(5) 0.171(5) Uani 1.0 18 d .
C15 C 0.3453(4) 0.2032(5) 0.2695(4) 0.181(5) Uani 1.0 18 d .
C16 C 0.2980(4) 0.1901(4) 0.2299(6) 0.191(5) Uani 1.0 18 d .
C17 C 0.4080(3) 0.2874(3) 0.6786(3) 0.0692(19) Uani 1.0 18 d .
C18 C 0.3818(3) 0.3002(3) 0.6420(3) 0.076(2) Uani 1.0 18 d .
C19 C 0.3338(3) 0.2711(3) 0.6354(3) 0.0728(19) Uani 1.0 18 d .
C20 C 0.3104(3) 0.2268(3) 0.6652(3) 0.0702(19) Uani 1.0 18 d .
C21 C 0.3371(3) 0.2148(3) 0.7049(3) 0.0680(19) Uani 1.0 18 d .
C22 C 0.3851(3) 0.2445(3) 0.7117(3) 0.0619(17) Uani 1.0 18 d .
C23 C 0.2614(3) 0.1943(3) 0.6563(3) 0.073(2) Uani 1.0 18 d .
C24 C 0.2199(3) 0.1675(3) 0.6441(3) 0.0696(19) Uani 1.0 18 d .
C25 C 0.1699(3) 0.1355(3) 0.6268(3) 0.0698(18) Uani 1.0 18 d .
C26 C 0.1456(3) 0.0868(3) 0.6413(3) 0.091(3) Uani 1.0 18 d .
C27 C 0.0989(3) 0.0577(3) 0.6223(4) 0.111(3) Uani 1.0 18 d .
C28 C 0.0766(3) 0.0780(4) 0.5878(4) 0.105(3) Uani 1.0 18 d .
C29 C 0.0997(3) 0.1257(3) 0.5726(3) 0.089(3) Uani 1.0 18 d .
C30 C 0.1462(3) 0.1545(3) 0.5920(3) 0.0655(18) Uani 1.0 18 d .
C31 C 0.1716(3) 0.2044(4) 0.5769(3) 0.070(2) Uani 1.0 18 d .
C32 C 0.1949(3) 0.2455(4) 0.5632(3) 0.079(3) Uani 1.0 18 d .
C33 C 0.2236(3) 0.2919(4) 0.5450(3) 0.079(3) Uani 1.0 18 d .
C34 C 0.2486(3) 0.3321(4) 0.5275(3) 0.084(3) Uani 1.0 18 d .
C35 C 0.2758(3) 0.3784(4) 0.5078(3) 0.091(3) Uani 1.0 18 d .
C36 C 0.2997(3) 0.4194(4) 0.4907(3) 0.099(3) Uani 1.0 18 d .
C37 C 0.3266(3) 0.4679(4) 0.4701(4) 0.110(4) Uani 1.0 18 d .
C38 C 0.3141(4) 0.5006(4) 0.4928(4) 0.112(4) Uani 1.0 18 d .
C39 C 0.3389(4) 0.5478(4) 0.4723(4) 0.123(4) Uani 1.0 18 d .
C40 C 0.3765(4) 0.5597(5) 0.4289(5) 0.128(5) Uani 1.0 18 d .
C41 C 0.3887(4) 0.5266(5) 0.4069(5) 0.139(5) Uani 1.0 18 d .
C42 C 0.3659(4) 0.4797(5) 0.4268(4) 0.114(4) Uani 1.0 18 d .
C43 C 0.3798(6) 0.4446(5) 0.4042(6) 0.110(6) Uani 1.0 18 d .
C44 C 0.3869(6) 0.4155(6) 0.3927(7) 0.128(7) Uani 1.0 18 d .
C45 C 0.4003(4) 0.3819(5) 0.3793(5) 0.113(4) Uani 1.0 18 d .
C46 C 0.4381(4) 0.3902(4) 0.3398(4) 0.115(4) Uani 1.0 18 d .
C47 C 0.4483(4) 0.3546(4) 0.3279(4) 0.128(4) Uani 1.0 18 d .
C48 C 0.4212(4) 0.3095(4) 0.3528(4) 0.110(4) Uani 1.0 18 d .
C49 C 0.3820(4) 0.3017(4) 0.3893(5) 0.132(5) Uani 1.0 18 d .
C50 C 0.3711(4) 0.3370(5) 0.4035(4) 0.130(5) Uani 1.0 18 d .
C51 C 0.5721(5) 0.3514(5) 0.3239(5) 0.087(5) Uani 0.5000 18 d .
C52 C 0.6667 0.3333 0.5308(18) 0.152(14) Uani 0.5000 6 d .
H2 H 0.5185 0.3719 0.5287 0.1042 Uiso 1.0 18 calc R
H3 H 0.4988 0.3409 0.4275 0.1226 Uiso 1.0 18 calc R
H5 H 0.4109 0.2100 0.4956 0.0904 Uiso 1.0 18 calc R
H6 H 0.4269 0.2403 0.5975 0.0831 Uiso 1.0 18 calc R
H9A H 0.5125 0.3473 0.7494 0.1050 Uiso 1.0 18 calc R
H9B H 0.4607 0.3142 0.7799 0.1050 Uiso 1.0 18 calc R
H10A H 0.4888 0.4061 0.7207 0.1592 Uiso 1.0 18 calc R
H10B H 0.4380 0.3735 0.7531 0.1592 Uiso 1.0 18 calc R
H11A H 0.5249 0.4206 0.8128 0.1692 Uiso 1.0 18 calc R
H11B H 0.4751 0.3859 0.8463 0.1692 Uiso 1.0 18 calc R
H12A H 0.4476 0.4385 0.8217 0.1373 Uiso 1.0 18 calc R
H12B H 0.4972 0.4732 0.7874 0.1373 Uiso 1.0 18 calc R
H12C H 0.4960 0.4652 0.8614 0.1373 Uiso 1.0 18 calc R
H13A H 0.4375 0.2300 0.2757 0.1890 Uiso 1.0 18 calc R
H13B H 0.4583 0.2841 0.2529 0.1890 Uiso 1.0 18 calc R
H14A H 0.3800 0.2707 0.2423 0.2051 Uiso 1.0 18 calc R
H14B H 0.3885 0.2356 0.1984 0.2051 Uiso 1.0 18 calc R
H15A H 0.3412 0.2107 0.3132 0.2170 Uiso 1.0 18 calc R
H15B H 0.3504 0.1755 0.2701 0.2170 Uiso 1.0 18 calc R
H16A H 0.3020 0.1824 0.1868 0.2290 Uiso 1.0 18 calc R
H16B H 0.2927 0.2175 0.2298 0.2290 Uiso 1.0 18 calc R
H16C H 0.2704 0.1625 0.2489 0.2290 Uiso 1.0 18 calc R
H18 H 0.3973 0.3301 0.6206 0.0917 Uiso 1.0 18 calc R
H19 H 0.3161 0.2810 0.6102 0.0874 Uiso 1.0 18 calc R
H21 H 0.3216 0.1856 0.7276 0.0816 Uiso 1.0 18 calc R
H22 H 0.4028 0.2360 0.7389 0.0743 Uiso 1.0 18 calc R
H26 H 0.1613 0.0736 0.6646 0.1097 Uiso 1.0 18 calc R
H27 H 0.0822 0.0245 0.6323 0.1337 Uiso 1.0 18 calc R
H28 H 0.0445 0.0581 0.5744 0.1264 Uiso 1.0 18 calc R
H29 H 0.0839 0.1386 0.5490 0.1071 Uiso 1.0 18 calc R
H38 H 0.2887 0.4907 0.5221 0.1344 Uiso 1.0 18 calc R
H39 H 0.3312 0.5709 0.4867 0.1476 Uiso 1.0 18 calc R
H40 H 0.3941 0.5917 0.4143 0.1534 Uiso 1.0 18 calc R
H41 H 0.4137 0.5368 0.3769 0.1670 Uiso 1.0 18 calc R
H46 H 0.4569 0.4208 0.3211 0.1386 Uiso 1.0 18 calc R
H47 H 0.4747 0.3612 0.3018 0.1531 Uiso 1.0 18 calc R
H49 H 0.3618 0.2704 0.4053 0.1584 Uiso 1.0 18 calc R
H50 H 0.3444 0.3304 0.4290 0.1556 Uiso 1.0 18 calc R

loop_
_atom_site_aniso_label
_atom_site_aniso_U_11
_atom_site_aniso_U_22
_atom_site_aniso_U_33
_atom_site_aniso_U_12
_atom_site_aniso_U_13
_atom_site_aniso_U_23
Cl1 0.183(7) 0.228(8) 0.207(6) 0.120(6) 0.042(5) -0.000(6)
Cl2 0.165(6) 0.176(6) 0.159(5) 0.099(5) -0.010(4) -0.028(4)
Cl3 0.228(8) 0.417(13) 0.147(5) 0.217(9) -0.047(5) -0.097(7)
Cl4 0.113(4) 0.081(4) 0.227(5) 0.050(3) 0.056(4) 0.012(3)
O1 0.058(4) 0.091(4) 0.067(3) -0.001(3) 0.004(3) -0.002(3)
O2 0.237(8) 0.070(5) 0.074(4) 0.012(5) -0.023(4) -0.005(4)
N1 0.063(4) 0.065(4) 0.047(3) 0.015(3) 0.006(3) 0.008(3)
N2 0.172(8) 0.077(6) 0.043(4) 0.003(5) -0.014(4) 0.011(4)
C1 0.054(5) 0.072(5) 0.043(4) 0.015(4) 0.011(3) 0.017(4)
C2 0.076(5) 0.088(6) 0.054(4) 0.008(5) -0.005(4) -0.006(4)
C3 0.089(6) 0.086(6) 0.068(5) -0.004(5) 0.008(4) 0.018(5)
C4 0.088(6) 0.084(6) 0.042(4) 0.005(5) 0.001(4) 0.008(4)
C5 0.066(5) 0.073(5) 0.056(4) 0.012(4) -0.003(4) 0.004(4)
C6 0.052(5) 0.068(5) 0.061(4) 0.009(4) 0.002(3) 0.012(4)
C7 0.063(5) 0.070(5) 0.045(4) 0.014(4) 0.009(4) 0.012(4)
C8 0.138(8) 0.080(7) 0.038(5) -0.016(7) -0.010(4) 0.032(5)
C9 0.087(6) 0.081(6) 0.053(4) 0.010(5) 0.006(4) -0.001(4)
C10 0.145(9) 0.102(8) 0.102(7) 0.025(7) -0.019(6) -0.039(6)
C11 0.151(9) 0.151(10) 0.100(7) 0.060(8) 0.003(6) 0.014(7)
C12 0.123(8) 0.119(8) 0.123(7) 0.077(7) -0.035(5) -0.028(6)
C13 0.212(12) 0.138(9) 0.047(5) 0.031(8) -0.039(6) -0.000(5)
C14 0.252(15) 0.104(8) 0.092(7) 0.041(9) 0.000(9) 0.034(6)
C15 0.155(11) 0.208(13) 0.102(7) 0.032(10) 0.005(7) 0.035(8)
C16 0.208(13) 0.134(10) 0.218(12) 0.075(9) -0.011(10) -0.057(9)
C17 0.041(5) 0.091(6) 0.047(4) 0.012(5) -0.000(4) -0.008(4)
C18 0.055(5) 0.092(6) 0.065(5) 0.024(5) 0.010(4) 0.009(4)
C19 0.062(6) 0.084(6) 0.069(5) 0.033(5) -0.001(4) 0.003(4)
C20 0.050(5) 0.089(6) 0.053(4) 0.021(5) -0.004(4) -0.020(4)
C21 0.062(5) 0.070(5) 0.045(4) 0.013(5) 0.004(4) -0.010(3)
C22 0.054(5) 0.061(5) 0.048(4) 0.011(4) 0.003(3) -0.001(3)
C23 0.083(6) 0.091(6) 0.046(4) 0.043(5) 0.003(4) -0.004(4)
C24 0.068(6) 0.094(6) 0.058(4) 0.049(5) 0.001(4) -0.012(4)
C25 0.059(5) 0.078(6) 0.072(5) 0.034(5) 0.001(4) -0.003(4)
C26 0.080(7) 0.070(6) 0.117(6) 0.032(5) -0.000(5) 0.010(5)
C27 0.054(6) 0.076(6) 0.170(8) 0.007(5) 0.001(5) 0.002(6)
C28 0.061(6) 0.088(7) 0.157(8) 0.029(6) -0.017(5) -0.030(6)
C29 0.066(6) 0.062(6) 0.119(6) 0.017(5) -0.005(5) -0.010(5)
C30 0.055(5) 0.062(5) 0.063(4) 0.017(5) 0.014(4) -0.006(4)
C31 0.058(6) 0.096(7) 0.054(4) 0.036(5) -0.004(4) -0.016(5)
C32 0.075(6) 0.101(7) 0.055(5) 0.039(6) 0.004(4) 0.005(5)
C33 0.066(6) 0.092(7) 0.052(4) 0.020(5) -0.001(4) 0.001(5)
C34 0.079(6) 0.097(7) 0.048(4) 0.022(6) -0.006(4) -0.005(5)
C35 0.075(6) 0.107(8) 0.049(4) 0.015(6) -0.003(4) 0.001(5)
C36 0.079(6) 0.110(8) 0.054(5) 0.007(6) -0.013(4) -0.001(5)
C37 0.093(7) 0.069(7) 0.071(6) -0.031(6) -0.035(5) 0.018(5)
C38 0.109(8) 0.076(7) 0.076(6) -0.010(7) -0.014(5) 0.003(5)
C39 0.114(8) 0.092(8) 0.094(6) 0.001(6) -0.026(6) 0.002(5)
C40 0.068(8) 0.133(11) 0.087(7) -0.021(7) -0.020(6) 0.044(7)
C41 0.090(8) 0.181(14) 0.092(7) 0.027(9) -0.028(6) 0.033(8)
C42 0.072(7) 0.115(10) 0.054(6) -0.029(7) -0.022(5) 0.058(6)
C43 0.096(10) 0.080(12) 0.075(7) -0.015(9) -0.026(6) 0.037(9)
C44 0.106(10) 0.118(16) 0.090(10) 0.004(13) -0.030(7) 0.055(12)
C45 0.106(9) 0.110(10) 0.055(6) 0.003(8) -0.029(6) 0.033(6)
C46 0.116(8) 0.111(9) 0.044(5) 0.000(7) 0.010(5) 0.033(5)
C47 0.147(9) 0.102(9) 0.054(5) 0.003(8) -0.002(5) 0.021(6)
C48 0.110(8) 0.093(8) 0.050(5) -0.007(7) -0.020(5) 0.021(6)
C49 0.105(10) 0.106(10) 0.092(8) -0.017(8) -0.036(7) 0.037(7)
C50 0.081(7) 0.139(11) 0.083(6) -0.010(8) -0.019(5) 0.042(8)
C51 0.124(13) 0.045(9) 0.052(8) 0.013(9) 0.047(8) -0.004(6)
C52 0.036(10) 0.036(10) 0.38(5) 0.018(5) 0.0000 0.0000

loop_
_atom_type_symbol
_atom_type_description
_atom_type_scat_dispersion_real
_atom_type_scat_dispersion_imag
_atom_type_scat_source
C C 0.0033 0.0016
;
International Tables for Crystallography
(1992, Vol. C, Tables 4.2.6.8 and 6.1.1.4)
;
H H 0.0000 0.0000
;
International Tables for Crystallography
(1992, Vol. C, Table 6.1.1.4)
;
N N 0.0061 0.0033
;
International Tables for Crystallography
(1992, Vol. C, Tables 4.2.6.8 and 6.1.1.4)
;
O O 0.0106 0.0060
;
International Tables for Crystallography
(1992, Vol. C, Tables 4.2.6.8 and 6.1.1.4)
;
Cl Cl 0.1484 0.1585
;
International Tables for Crystallography
(1992, Vol. C, Tables 4.2.6.8 and 6.1.1.4)
;

loop_
_geom_angle_atom_site_label_1
_geom_angle_atom_site_label_2
_geom_angle_atom_site_label_3
_geom_angle
_geom_angle_publ_flag
_geom_angle_site_symmetry_1
_geom_angle_site_symmetry_3
Cl2 Cl1 Cl3 93.9(6) yes 18_545 18_545
Cl2 Cl1 C51 92.8(6) yes 18_545 .
Cl2 Cl1 C51 53.9(5) yes 18_545 18_545
Cl3 Cl1 C51 107.1(7) yes 18_545 .
Cl3 Cl1 C51 59.3(5) yes 18_545 18_545
C51 Cl1 C51 139.1(9) yes . 18_545
Cl1 Cl2 Cl3 80.4(4) yes 17_555 17_555
Cl1 Cl2 C51 60.4(5) yes 17_555 .
Cl3 Cl2 C51 139.3(5) yes 17_555 .
Cl1 Cl3 Cl2 131.7(5) yes 17_555 18_545
Cl1 Cl3 C51 62.0(5) yes 17_555 .
Cl2 Cl3 C51 80.1(6) yes 18_545 .
C7 N1 C9 116.8(5) yes . .
C7 N1 C17 125.1(5) yes . .
C9 N1 C17 117.7(5) yes . .
C8 N2 C13 118.7(10) yes . .
C8 N2 C48 123.4(7) yes . .
C13 N2 C48 117.9(8) yes . .
C2 C1 C6 119.6(5) yes . .
C2 C1 C7 114.3(5) yes . .
C6 C1 C7 126.0(5) yes . .
C1 C2 C3 118.7(6) yes . .
C2 C3 C4 121.9(6) yes . .
C3 C4 C5 118.3(6) yes . .
C3 C4 C8 123.8(6) yes . .
C5 C4 C8 117.2(7) yes . .
C4 C5 C6 121.2(6) yes . .
C1 C6 C5 120.2(5) yes . .
O1 C7 N1 121.4(5) yes . .
O1 C7 C1 119.8(6) yes . .
N1 C7 C1 118.8(5) yes . .
O2 C8 N2 123.1(7) yes . .
O2 C8 C4 121.0(9) yes . .
N2 C8 C4 115.8(10) yes . .
N1 C9 C10 108.5(7) yes . .
C9 C10 C11 116.1(10) yes . .
C10 C11 C12 116.0(10) yes . .
N2 C13 C14 113.4(10) yes . .
C13 C14 C15 113.7(10) yes . .
C14 C15 C16 110.0(10) yes . .
N1 C17 C18 122.0(6) yes . .
N1 C17 C22 118.6(7) yes . .
C18 C17 C22 119.4(6) yes . .
C17 C18 C19 121.1(7) yes . .
C18 C19 C20 120.7(8) yes . .
C19 C20 C21 117.9(6) yes . .
C19 C20 C23 122.4(8) yes . .
C21 C20 C23 119.6(7) yes . .
C20 C21 C22 120.8(6) yes . .
C17 C22 C21 119.9(7) yes . .
C20 C23 C24 175.1(7) yes . .
C23 C24 C25 177.8(6) yes . .
C24 C25 C26 122.6(9) yes . .
C24 C25 C30 118.3(7) yes . .
C26 C25 C30 119.0(7) yes . .
C25 C26 C27 120.6(9) yes . .
C26 C27 C28 118.5(8) yes . .
C27 C28 C29 122.1(7) yes . .
C28 C29 C30 119.0(9) yes . .
C25 C30 C29 120.7(7) yes . .
C25 C30 C31 118.5(6) yes . .
C29 C30 C31 120.7(9) yes . .
C30 C31 C32 176.0(11) yes . .
C31 C32 C33 176.1(11) yes . .
C32 C33 C34 178.4(8) yes . .
C33 C34 C35 177.9(12) yes . .
C34 C35 C36 179.7(10) yes . .
C35 C36 C37 178.0(12) yes . .
C36 C37 C38 118.5(8) yes . .
C36 C37 C42 116.9(11) yes . .
C38 C37 C42 124.6(9) yes . .
C37 C38 C39 119.5(9) yes . .
C38 C39 C40 116.9(12) yes . .
C39 C40 C41 123.0(10) yes . .
C40 C41 C42 122.5(10) yes . .
C37 C42 C41 113.5(13) yes . .
C37 C42 C43 124.0(10) yes . .
C41 C42 C43 122.4(10) yes . .
C42 C43 C44 172.2(14) yes . .
C43 C44 C45 174.7(16) yes . .
C44 C45 C46 124.1(11) yes . .
C44 C45 C50 115.5(12) yes . .
C46 C45 C50 120.2(14) yes . .
C45 C46 C47 120.4(10) yes . .
C46 C47 C48 121.6(10) yes . .
N2 C48 C47 121.8(10) yes . .
N2 C48 C49 121.6(9) yes . .
C47 C48 C49 116.6(13) yes . .
C48 C49 C50 123.6(10) yes . .
C45 C50 C49 117.6(11) yes . .
Cl1 C51 Cl1 156.7(11) yes . 17_555
Cl1 C51 Cl2 109.3(10) yes . .
Cl1 C51 Cl3 102.5(8) yes . .
Cl1 C51 Cl2 65.7(5) yes 17_555 .
Cl1 C51 Cl3 58.7(5) yes 17_555 .
Cl2 C51 Cl3 101.5(8) yes . .
Cl4 C52 Cl4 109.3(12) yes . 2_655
Cl4 C52 Cl4 109.2(12) yes . 3_665
Cl4 C52 Cl4 109.4(12) yes 2_655 3_665
C1 C2 H2 120.621 no . .
C3 C2 H2 120.630 no . .
C2 C3 H3 119.051 no . .
C4 C3 H3 119.053 no . .
C4 C5 H5 119.415 no . .
C6 C5 H5 119.414 no . .
C1 C6 H6 119.905 no . .
C5 C6 H6 119.902 no . .
N1 C9 H9A 109.999 no . .
N1 C9 H9B 110.000 no . .
C10 C9 H9A 110.010 no . .
C10 C9 H9B 110.007 no . .
H9A C9 H9B 108.360 no . .
C9 C10 H10A 108.267 no . .
C9 C10 H10B 108.273 no . .
C11 C10 H10A 108.273 no . .
C11 C10 H10B 108.270 no . .
H10A C10 H10B 107.388 no . .
C10 C11 H11A 108.293 no . .
C10 C11 H11B 108.297 no . .
C12 C11 H11A 108.300 no . .
C12 C11 H11B 108.284 no . .
H11A C11 H11B 107.402 no . .
C11 C12 H12A 109.479 no . .
C11 C12 H12B 109.471 no . .
C11 C12 H12C 109.466 no . .
H12A C12 H12B 109.467 no . .
H12A C12 H12C 109.472 no . .
H12B C12 H12C 109.472 no . .
N2 C13 H13A 108.882 no . .
N2 C13 H13B 108.891 no . .
C14 C13 H13A 108.884 no . .
C14 C13 H13B 108.885 no . .
H13A C13 H13B 107.727 no . .
C13 C14 H14A 108.829 no . .
C13 C14 H14B 108.841 no . .
C15 C14 H14A 108.830 no . .
C15 C14 H14B 108.832 no . .
H14A C14 H14B 107.682 no . .
C14 C15 H15A 109.659 no . .
C14 C15 H15B 109.649 no . .
C16 C15 H15A 109.646 no . .
C16 C15 H15B 109.655 no . .
H15A C15 H15B 108.172 no . .
C15 C16 H16A 109.479 no . .
C15 C16 H16B 109.472 no . .
C15 C16 H16C 109.462 no . .
H16A C16 H16B 109.469 no . .
H16A C16 H16C 109.465 no . .
H16B C16 H16C 109.481 no . .
C17 C18 H18 119.466 no . .
C19 C18 H18 119.458 no . .
C18 C19 H19 119.662 no . .
C20 C19 H19 119.655 no . .
C20 C21 H21 119.615 no . .
C22 C21 H21 119.591 no . .
C17 C22 H22 120.028 no . .
C21 C22 H22 120.042 no . .
C25 C26 H26 119.695 no . .
C27 C26 H26 119.691 no . .
C26 C27 H27 120.740 no . .
C28 C27 H27 120.752 no . .
C27 C28 H28 118.957 no . .
C29 C28 H28 118.966 no . .
C28 C29 H29 120.485 no . .
C30 C29 H29 120.480 no . .
C37 C38 H38 120.250 no . .
C39 C38 H38 120.244 no . .
C38 C39 H39 121.568 no . .
C40 C39 H39 121.580 no . .
C39 C40 H40 118.529 no . .
C41 C40 H40 118.514 no . .
C40 C41 H41 118.752 no . .
C42 C41 H41 118.734 no . .
C45 C46 H46 119.805 no . .
C47 C46 H46 119.821 no . .
C46 C47 H47 119.221 no . .
C48 C47 H47 119.228 no . .
C48 C49 H49 118.216 no . .
C50 C49 H49 118.220 no . .
C45 C50 H50 121.221 no . .
C49 C50 H50 121.208 no . .

loop_
_geom_bond_atom_site_label_1
_geom_bond_atom_site_label_2
_geom_bond_distance
_geom_bond_publ_flag
_geom_bond_site_symmetry_2
Cl1 Cl2 2.021(10) yes 18_545
Cl1 Cl3 1.866(12) yes 18_545
Cl1 C51 1.704(15) yes .
Cl1 C51 1.928(15) yes 18_545
Cl2 Cl3 2.298(13) yes 17_555
Cl2 C51 1.793(14) yes .
Cl3 C51 1.878(13) yes .
Cl4 C52 1.782(14) yes .
O1 C7 1.228(7) yes .
O2 C8 1.216(15) yes .
N1 C7 1.371(8) yes .
N1 C9 1.476(7) yes .
N1 C17 1.438(8) yes .
N2 C8 1.353(13) yes .
N2 C13 1.480(10) yes .
N2 C48 1.429(18) yes .
C1 C2 1.405(8) yes .
C1 C6 1.368(8) yes .
C1 C7 1.497(8) yes .
C2 C3 1.388(9) yes .
C3 C4 1.381(10) yes .
C4 C5 1.368(9) yes .
C4 C8 1.513(10) yes .
C5 C6 1.397(8) yes .
C9 C10 1.594(15) yes .
C10 C11 1.379(12) yes .
C11 C12 1.498(18) yes .
C13 C14 1.506(18) yes .
C14 C15 1.417(14) yes .
C15 C16 1.606(18) yes .
C17 C18 1.361(12) yes .
C17 C22 1.393(9) yes .
C18 C19 1.358(10) yes .
C19 C20 1.393(10) yes .
C20 C21 1.395(12) yes .
C20 C23 1.406(10) yes .
C21 C22 1.362(9) yes .
C23 C24 1.206(11) yes .
C24 C25 1.464(10) yes .
C25 C26 1.396(11) yes .
C25 C30 1.409(13) yes .
C26 C27 1.381(11) yes .
C27 C28 1.401(16) yes .
C28 C29 1.373(13) yes .
C29 C30 1.375(10) yes .
C30 C31 1.433(12) yes .
C31 C32 1.187(12) yes .
C32 C33 1.366(12) yes .
C33 C34 1.195(12) yes .
C34 C35 1.367(12) yes .
C35 C36 1.209(13) yes .
C36 C37 1.429(13) yes .
C37 C38 1.391(18) yes .
C37 C42 1.461(14) yes .
C38 C39 1.390(14) yes .
C39 C40 1.417(14) yes .
C40 C41 1.39(3) yes .
C41 C42 1.379(18) yes .
C42 C43 1.49(3) yes .
C43 C44 1.10(3) yes .
C44 C45 1.38(3) yes .
C45 C46 1.396(16) yes .
C45 C50 1.376(16) yes .
C46 C47 1.37(2) yes .
C47 C48 1.377(14) yes .
C48 C49 1.398(17) yes .
C49 C50 1.38(3) yes .
C2 H2 0.950 no .
C3 H3 0.950 no .
C5 H5 0.950 no .
C6 H6 0.950 no .
C9 H9A 0.990 no .
C9 H9B 0.990 no .
C10 H10A 0.990 no .
C10 H10B 0.990 no .
C11 H11A 0.990 no .
C11 H11B 0.990 no .
C12 H12A 0.980 no .
C12 H12B 0.980 no .
C12 H12C 0.980 no .
C13 H13A 0.990 no .
C13 H13B 0.990 no .
C14 H14A 0.990 no .
C14 H14B 0.990 no .
C15 H15A 0.990 no .
C15 H15B 0.990 no .
C16 H16A 0.980 no .
C16 H16B 0.980 no .
C16 H16C 0.980 no .
C18 H18 0.950 no .
C19 H19 0.950 no .
C21 H21 0.950 no .
C22 H22 0.950 no .
C26 H26 0.950 no .
C27 H27 0.950 no .
C28 H28 0.950 no .
C29 H29 0.950 no .
C38 H38 0.950 no .
C39 H39 0.950 no .
C40 H40 0.950 no .
C41 H41 0.950 no .
C46 H46 0.950 no .
C47 H47 0.950 no .
C49 H49 0.950 no .
C50 H50 0.950 no .

loop_
_geom_contact_atom_site_label_1
_geom_contact_atom_site_label_2
_geom_contact_distance
_geom_contact_publ_flag
_geom_contact_site_symmetry_2
Cl2 Cl2 3.545(8) no 17_555
Cl2 Cl2 3.545(8) no 18_545
Cl2 Cl3 2.855(10) no 18_545
O1 C2 2.797(7) no .
O1 C6 3.554(7) no .
O1 C9 2.688(8) no .
O1 C10 3.391(12) no .
O2 C3 3.510(10) no .
O2 C5 2.889(9) no .
O2 C13 2.748(12) no .
O2 C48 3.563(17) no .
N1 C6 3.054(8) no .
N2 C3 3.043(9) no .
N2 C5 3.558(9) no .
N2 C15 2.995(12) no .
C1 C4 2.794(8) no .
C1 C17 2.934(9) no .
C1 C18 3.211(11) no .
C2 C5 2.764(9) no .
C3 C6 2.748(9) no .
C3 C47 3.475(13) no .
C3 C48 3.000(13) no .
C3 C49 3.415(16) no .
C4 C48 2.822(14) no .
C4 C49 3.122(18) no .
C6 C17 2.994(10) no .
C6 C18 3.271(12) no .
C6 C22 3.575(8) no .
C7 C10 3.277(12) no .
C7 C18 3.145(11) no .
C7 C22 3.551(8) no .
C8 C14 3.545(14) no .
C8 C47 3.528(17) no .
C8 C49 3.12(2) no .
C9 C18 3.522(10) no .
C9 C22 3.104(8) no .
C10 C17 3.203(10) no .
C13 C47 3.112(17) no .
C13 C49 3.575(18) no .
C14 C48 3.003(13) no .
C15 C48 3.542(14) no .
C17 C20 2.771(9) no .
C18 C21 2.742(9) no .
C19 C22 2.747(12) no .
C19 C24 3.529(9) no .
C21 C24 3.543(11) no .
C23 C30 3.550(12) no .
C23 C31 3.513(14) no .
C24 C31 2.788(14) no .
C24 C32 3.466(14) no .
C25 C28 2.761(10) no .
C25 C32 3.498(13) no .
C26 C29 2.789(14) no .
C27 C30 2.784(11) no .
C29 C32 3.543(10) no .
C35 C38 3.510(16) no .
C35 C42 3.557(12) no .
C36 C43 2.943(18) no .
C36 C44 3.56(2) no .
C37 C40 2.716(15) no .
C37 C44 3.56(3) no .
C38 C41 2.804(15) no .
C39 C42 2.91(2) no .
C41 C44 3.57(3) no .
C43 C46 3.44(3) no .
C43 C50 3.34(3) no .
C45 C48 2.79(3) no .
C46 C49 2.720(14) no .
C47 C50 2.781(16) no .
Cl1 O2 3.124(9) no .
Cl1 N2 3.309(13) no .
Cl1 C8 3.124(12) no .
Cl1 C13 3.337(14) no .
Cl2 C39 3.596(12) no 15_554
Cl4 C39 3.479(11) no 4_666
Cl4 C39 3.484(14) no 5_556
Cl4 C40 3.388(16) no 4_666
O1 C40 3.151(10) no 4_666
O1 C41 3.376(13) no 4_666
O2 Cl1 3.124(9) no .
O2 C46 3.236(12) no 18_545
O2 C47 3.066(12) no 18_545
O2 C51 3.34(2) no 18_545
N2 Cl1 3.309(13) no .
C5 C38 3.514(13) no 5_556
C7 C26 3.553(14) no 10_556
C8 Cl1 3.124(12) no .
C13 Cl1 3.337(14) no .
C21 C21 3.414(11) no 10_556
C21 C34 3.532(9) no 8_555
C21 C35 3.468(10) no 8_555
C24 C42 3.449(12) no 8_555
C25 C41 3.522(14) no 8_555
C26 C7 3.553(14) no 10_556
C30 C41 3.474(13) no 8_555
C34 C21 3.532(9) no 15_554
C34 C46 3.404(11) no 8_555
C35 C21 3.468(10) no 15_554
C35 C46 3.533(10) no 8_555
C35 C47 3.570(11) no 8_555
C38 C5 3.514(13) no 6_556
C39 Cl2 3.596(12) no 8_555
C39 Cl4 3.479(11) no 4_666
C39 Cl4 3.484(14) no 6_556
C40 Cl4 3.388(16) no 4_666
C40 O1 3.151(10) no 4_666
C41 O1 3.376(13) no 4_666
C41 C25 3.522(14) no 15_554
C41 C30 3.474(13) no 15_554
C42 C24 3.449(12) no 15_554
C46 O2 3.236(12) no 17_555
C46 C34 3.404(11) no 15_554
C46 C35 3.533(10) no 15_554
C47 O2 3.066(12) no 17_555
C47 C35 3.570(11) no 15_554
C51 O2 3.34(2) no 17_555
O1 H2 2.5529 no .
O1 H9A 2.3373 no .
O1 H9B 3.5687 no .
O1 H10A 2.9772 no .
O2 H5 2.6808 no .
O2 H13A 2.3045 no .
O2 H13B 3.4098 no .
O2 H15A 3.5433 no .
O2 H15B 3.4942 no .
N1 H6 2.8492 no .
N1 H10A 2.6475 no .
N1 H10B 2.6730 no .
N1 H18 2.6191 no .
N1 H22 2.5957 no .
N2 H3 2.8517 no .
N2 H14A 2.6923 no .
N2 H14B 3.3300 no .
N2 H15A 2.6686 no .
N2 H15B 3.2924 no .
N2 H47 2.6226 no .
N2 H49 2.6238 no .
C1 H3 3.2602 no .
C1 H5 3.2478 no .
C1 H18 3.0651 no .
C2 H6 3.2570 no .
C3 H5 3.2200 no .
C4 H2 3.2755 no .
C4 H6 3.2593 no .
C4 H49 3.0219 no .
C5 H3 3.2165 no .
C5 H49 3.4877 no .
C6 H2 3.2561 no .
C6 H18 3.4351 no .
C7 H2 2.5647 no .
C7 H6 2.7510 no .
C7 H9A 2.5000 no .
C7 H9B 3.1896 no .
C7 H10A 3.0337 no .
C7 H18 3.0167 no .
C8 H3 2.7213 no .
C8 H5 2.5800 no .
C8 H13A 2.4628 no .
C8 H13B 3.0387 no .
C8 H15A 3.2434 no .
C8 H49 2.9903 no .
C9 H11A 2.7133 no .
C9 H11B 2.6635 no .
C9 H22 2.9622 no .
C10 H12A 2.6766 no .
C10 H12B 2.6688 no .
C10 H12C 3.2527 no .
C11 H9A 2.7608 no .
C11 H9B 2.7825 no .
C12 H10A 2.6435 no .
C12 H10B 2.5953 no .
C13 H15A 2.6540 no .
C13 H15B 2.6380 no .
C13 H47 2.9666 no .
C14 H16A 2.6908 no .
C14 H16B 2.6914 no .
C14 H16C 3.3062 no .
C15 H13A 2.6559 no .
C15 H13B 3.2747 no .
C15 H49 3.5010 no .
C16 H14A 2.6368 no .
C16 H14B 2.6193 no .
C17 H6 2.5727 no .
C17 H9A 3.2980 no .
C17 H9B 2.6174 no .
C17 H10A 3.5058 no .
C17 H10B 2.9147 no .
C17 H19 3.2198 no .
C17 H21 3.2430 no .
C18 H6 3.0974 no .
C18 H10B 3.1984 no .
C18 H22 3.2348 no .
C19 H21 3.2500 no .
C20 H18 3.2452 no .
C20 H22 3.2552 no .
C21 H6 3.4610 no .
C21 H19 3.2504 no .
C22 H6 2.8257 no .
C22 H9B 2.7655 no .
C22 H18 3.2363 no .
C23 H19 2.6432 no .
C23 H21 2.5914 no .
C24 H19 3.4969 no .
C24 H21 3.5184 no .
C24 H26 2.6867 no .
C25 H27 3.2734 no .
C25 H29 3.2798 no .
C26 H28 3.2449 no .
C27 H29 3.2823 no .
C28 H26 3.2524 no .
C29 H27 3.2800 no .
C30 H26 3.2768 no .
C30 H28 3.2222 no .
C31 H29 2.6219 no .
C32 H29 3.5318 no .
C33 H19 3.4694 no .
C35 H38 3.4510 no .
C36 H38 2.5890 no .
C37 H39 3.2714 no .
C37 H41 3.2505 no .
C38 H40 3.2481 no .
C39 H41 3.3102 no .
C40 H38 3.2622 no .
C41 H39 3.3250 no .
C42 H38 3.3730 no .
C42 H40 3.2694 no .
C43 H41 2.6706 no .
C43 H46 3.4446 no .
C43 H50 3.3114 no .
C44 H41 3.5770 no .
C44 H46 2.6638 no .
C44 H50 2.5034 no .
C45 H47 3.2515 no .
C45 H49 3.2146 no .
C46 H50 3.2682 no .
C47 H3 2.8472 no .
C47 H13B 2.9309 no .
C47 H14A 3.0948 no .
C47 H49 3.2158 no .
C48 H3 2.7041 no .
C48 H13A 3.3060 no .
C48 H13B 2.7660 no .
C48 H14A 2.6930 no .
C48 H15A 3.0541 no .
C48 H46 3.2479 no .
C48 H50 3.3060 no .
C49 H3 3.4220 no .
C49 H14A 3.2876 no .
C49 H15A 3.0229 no .
C49 H47 3.2253 no .
C50 H46 3.2563 no .
H2 H3 2.3338 no .
H3 H47 2.9598 no .
H5 H6 2.3374 no .
H6 H18 3.5124 no .
H6 H22 3.1062 no .
H9A H10A 2.4525 no .
H9A H10B 2.9208 no .
H9A H11A 2.5796 no .
H9A H11B 2.9667 no .
H9A H22 3.5726 no .
H9B H10A 2.9201 no .
H9B H10B 2.4334 no .
H9B H11A 3.0775 no .
H9B H11B 2.5511 no .
H9B H22 2.4303 no .
H10A H11A 2.2135 no .
H10A H11B 2.7448 no .
H10A H12A 2.9865 no .
H10A H12B 2.4939 no .
H10A H12C 3.5073 no .
H10A H18 3.4752 no .
H10B H11A 2.7449 no .
H10B H11B 2.2551 no .
H10B H12A 2.4515 no .
H10B H12B 2.8994 no .
H10B H12C 3.4784 no .
H10B H18 3.1402 no .
H11A H12A 2.8344 no .
H11A H12B 2.3442 no .
H11A H12C 2.3159 no .
H11B H12A 2.3374 no .
H11B H12B 2.8341 no .
H11B H12C 2.3222 no .
H13A H14A 2.8486 no .
H13A H14B 2.3542 no .
H13A H15A 2.9599 no .
H13A H15B 2.4628 no .
H13B H14A 2.3534 no .
H13B H14B 2.3137 no .
H13B H15A 3.5505 no .
H13B H15B 3.5128 no .
H13B H47 2.4996 no .
H14A H15A 2.2767 no .
H14A H15B 2.7886 no .
H14A H16A 2.9486 no .
H14A H16B 2.4721 no .
H14A H16C 3.5180 no .
H14A H47 3.2518 no .
H14A H49 3.5311 no .
H14B H15A 2.7884 no .
H14B H15B 2.2896 no .
H14B H16A 2.4530 no .
H14B H16B 2.9240 no .
H14B H16C 3.5045 no .
H15A H16A 2.9289 no .
H15A H16B 2.4516 no .
H15A H16C 2.4447 no .
H15A H49 2.5982 no .
H15B H16A 2.4524 no .
H15B H16B 2.9290 no .
H15B H16C 2.4443 no .
H18 H19 2.2954 no .
H21 H22 2.3068 no .
H26 H27 2.3371 no .
H27 H28 2.3464 no .
H28 H29 2.3147 no .
H38 H39 2.3663 no .
H39 H40 2.3685 no .
H40 H41 2.3037 no .
H46 H47 2.3044 no .
H49 H50 2.3262 no .
Cl1 H3 3.4077 no .
Cl1 H13A 3.1218 no .
Cl1 H13B 3.0338 no .
Cl2 H38 3.3808 no 15_554
Cl2 H39 2.8857 no 15_554
Cl3 H3 3.0890 no .
Cl3 H39 3.1489 no 4_666
Cl4 H27 3.1569 no 10_556
Cl4 H39 2.9165 no 4_666
Cl4 H39 2.7334 no 5_556
Cl4 H40 2.6888 no 4_666
O1 H16C 3.4029 no 8_555
O1 H26 3.0003 no 10_556
O1 H27 3.1624 no 10_556
O1 H40 2.3999 no 4_666
O1 H41 2.8687 no 4_666
O2 H38 2.7402 no 5_556
O2 H46 2.7644 no 18_545
O2 H47 2.3985 no 18_545
N1 H26 2.9240 no 10_556
C1 H26 3.0362 no 10_556
C2 H16B 3.3881 no 8_555
C2 H16C 3.4235 no 8_555
C2 H40 3.3904 no 4_666
C4 H38 3.1704 no 5_556
C5 H12A 3.1710 no 15_554
C5 H12B 3.5973 no 15_554
C5 H38 2.8600 no 5_556
C6 H21 3.5456 no 10_556
C6 H26 3.0576 no 10_556
C6 H38 3.5220 no 5_556
C7 H16C 3.5341 no 8_555
C7 H26 2.6819 no 10_556
C7 H40 3.4435 no 4_666
C8 H38 3.3228 no 5_556
C9 H26 3.4818 no 10_556
C10 H49 3.3434 no 8_555
C12 H5 3.2151 no 8_555
C12 H21 3.3835 no 17_556
C12 H22 3.3434 no 17_556
C12 H49 3.0321 no 8_555
C14 H16A 3.3926 no 10_555
C15 H16A 3.3465 no 10_555
C15 H46 3.4469 no 18_545
C16 H2 3.2273 no 15_554
C16 H14B 3.3928 no 10_555
C16 H16A 3.4822 no 10_555
C16 H18 3.4275 no 15_554
C16 H41 3.4905 no 18_545
C18 H16B 3.4912 no 8_555
C19 H12A 3.5023 no 15_554
C20 H12C 3.3872 no 15_554
C20 H21 3.4999 no 10_556
C21 H12C 3.1091 no 18_546
C21 H21 3.1328 no 10_556
C22 H12C 3.1067 no 18_546
C22 H21 3.5388 no 10_556
C23 H6 3.4309 no 10_556
C23 H11B 3.1071 no 15_554
C23 H12C 3.2953 no 15_554
C23 H22 3.4347 no 10_556
C24 H6 3.4004 no 10_556
C24 H11B 2.9088 no 15_554
C24 H22 3.3883 no 10_556
C25 H11B 3.2553 no 15_554
C26 H6 3.5698 no 10_556
C27 H28 3.2271 no 3_555
C28 H27 3.1397 no 2_555
C28 H28 3.4357 no 3_555
C30 H9B 3.4610 no 15_554
C30 H11B 3.2403 no 15_554
C30 H41 3.2930 no 8_555
C31 H9B 2.8262 no 15_554
C31 H11A 3.4150 no 11_456
C31 H11B 2.9141 no 15_554
C31 H41 3.1969 no 8_555
C32 H9B 2.7516 no 15_554
C32 H11A 3.3680 no 11_456
C32 H11B 3.0768 no 15_554
C32 H12B 3.3484 no 11_456
C33 H9B 3.1974 no 15_554
C33 H12B 3.0251 no 11_456
C33 H12C 3.5128 no 11_456
C33 H22 3.3789 no 15_554
C33 H46 3.2347 no 8_555
C34 H12B 3.2297 no 11_456
C34 H12C 3.5943 no 11_456
C34 H21 3.4231 no 15_554
C34 H22 3.5812 no 15_554
C34 H46 2.9867 no 8_555
C35 H5 3.0782 no 6_556
C35 H21 3.2763 no 15_554
C35 H46 3.2474 no 8_555
C35 H47 3.3307 no 8_555
C36 H5 3.0740 no 6_556
C36 H13B 3.4381 no 8_555
C36 H14A 3.3454 no 8_555
C36 H47 3.1918 no 8_555
C37 H5 3.5912 no 6_556
C37 H13B 2.9596 no 8_555
C37 H14A 3.5516 no 8_555
C37 H14B 3.3865 no 8_555
C37 H47 3.5915 no 8_555
C38 H5 3.3464 no 6_556
C38 H13B 2.9047 no 8_555
C38 H47 3.4422 no 8_555
C39 H13B 3.3811 no 8_555
C40 H2 3.1142 no 4_666
C41 H2 3.4325 no 4_666
C41 H14B 3.5317 no 8_555
C41 H16C 3.0824 no 17_555
C42 H13B 3.4971 no 8_555
C42 H14B 3.0084 no 8_555
C43 H14B 3.1232 no 8_555
C44 H14B 3.5805 no 8_555
C44 H15B 3.4439 no 17_555
C44 H19 3.5660 no 15_554
C45 H15B 3.5430 no 17_555
C46 H15B 3.1526 no 17_555
C49 H10B 3.2749 no 15_554
C49 H12A 3.1775 no 15_554
C50 H10B 3.4222 no 15_554
C51 H3 3.1346 no .
C51 H13B 3.5425 no .
C51 H38 3.3916 no 15_554
C51 H47 3.3473 no .
C52 H39 3.0822 no 4_666
C52 H39 3.0807 no 5_556
C52 H39 3.0790 no 6_656
H2 C16 3.2273 no 8_555
H2 C40 3.1142 no 4_666
H2 C41 3.4325 no 4_666
H2 H16A 3.3156 no 8_555
H2 H16B 3.0995 no 8_555
H2 H16C 2.7505 no 8_555
H2 H40 2.7406 no 4_666
H2 H41 3.3306 no 4_666
H3 Cl1 3.4077 no .
H3 Cl3 3.0890 no .
H3 C51 3.1346 no .
H3 H13A 3.4028 no 17_555
H5 C12 3.2151 no 15_554
H5 C35 3.0782 no 5_556
H5 C36 3.0740 no 5_556
H5 C37 3.5912 no 5_556
H5 C38 3.3464 no 5_556
H5 H12A 2.9612 no 15_554
H5 H12B 2.9937 no 15_554
H5 H12C 3.1469 no 15_554
H5 H21 3.1346 no 10_556
H5 H38 2.7399 no 5_556
H6 C23 3.4309 no 10_556
H6 C24 3.4004 no 10_556
H6 C26 3.5698 no 10_556
H6 H21 2.8364 no 10_556
H6 H26 2.7443 no 10_556
H9A H26 3.2185 no 10_556
H9A H27 3.3011 no 10_556
H9A H29 2.9534 no 12_556
H9B C30 3.4610 no 8_555
H9B C31 2.8262 no 8_555
H9B C32 2.7516 no 8_555
H9B C33 3.1974 no 8_555
H10A H15A 3.0143 no 8_555
H10A H16C 3.1200 no 8_555
H10A H41 3.4443 no 4_666
H10A H49 3.3506 no 8_555
H10B C49 3.2749 no 8_555
H10B C50 3.4222 no 8_555
H10B H15A 3.5120 no 8_555
H10B H49 2.6224 no 8_555
H10B H50 2.9620 no 8_555
H11A C31 3.4150 no 12_556
H11A C32 3.3680 no 12_556
H11A H22 3.3127 no 17_556
H11A H29 2.9322 no 12_556
H11B C23 3.1071 no 8_555
H11B C24 2.9088 no 8_555
H11B C25 3.2553 no 8_555
H11B C30 3.2403 no 8_555
H11B C31 2.9141 no 8_555
H11B C32 3.0768 no 8_555
H11B H19 3.3704 no 8_555
H12A C5 3.1710 no 8_555
H12A C19 3.5023 no 8_555
H12A C49 3.1775 no 8_555
H12A H5 2.9612 no 8_555
H12A H19 3.3724 no 8_555
H12A H49 2.3151 no 8_555
H12A H50 3.5523 no 8_555
H12B C5 3.5973 no 8_555
H12B C32 3.3484 no 12_556
H12B C33 3.0251 no 12_556
H12B C34 3.2297 no 12_556
H12B H5 2.9937 no 8_555
H12B H15A 3.2447 no 8_555
H12B H49 3.0086 no 8_555
H12C C20 3.3872 no 8_555
H12C C21 3.1091 no 17_556
H12C C22 3.1067 no 17_556
H12C C23 3.2953 no 8_555
H12C C33 3.5128 no 12_556
H12C C34 3.5943 no 12_556
H12C H5 3.1469 no 8_555
H12C H21 2.4918 no 17_556
H12C H22 2.4930 no 17_556
H13A Cl1 3.1218 no .
H13A H3 3.4028 no 18_545
H13A H46 3.3646 no 18_545
H13A H47 3.5754 no 18_545
H13B Cl1 3.0338 no .
H13B C36 3.4381 no 15_554
H13B C37 2.9596 no 15_554
H13B C38 2.9047 no 15_554
H13B C39 3.3811 no 15_554
H13B C42 3.4971 no 15_554
H13B C51 3.5425 no .
H13B H38 3.1168 no 15_554
H14A C36 3.3454 no 15_554
H14A C37 3.5516 no 15_554
H14B C16 3.3928 no 10_555
H14B C37 3.3865 no 15_554
H14B C41 3.5317 no 15_554
H14B C42 3.0084 no 15_554
H14B C43 3.1232 no 15_554
H14B C44 3.5805 no 15_554
H14B H16A 2.6801 no 10_555
H14B H16C 3.2989 no 10_555
H15A H10A 3.0143 no 15_554
H15A H10B 3.5120 no 15_554
H15A H12B 3.2447 no 15_554
H15A H46 3.4351 no 18_545
H15B C44 3.4439 no 18_545
H15B C45 3.5430 no 18_545
H15B C46 3.1526 no 18_545
H15B H16A 2.8585 no 10_555
H15B H46 2.6117 no 18_545
H16A C14 3.3926 no 10_555
H16A C15 3.3465 no 10_555
H16A C16 3.4822 no 10_555
H16A H2 3.3156 no 15_554
H16A H14B 2.6801 no 10_555
H16A H15B 2.8585 no 10_555
H16A H16A 2.8133 no 10_555
H16B C2 3.3881 no 15_554
H16B C18 3.4912 no 15_554
H16B H2 3.0995 no 15_554
H16B H18 2.5481 no 15_554
H16C O1 3.4029 no 15_554
H16C C2 3.4235 no 15_554
H16C C7 3.5341 no 15_554
H16C C41 3.0824 no 18_545
H16C H2 2.7505 no 15_554
H16C H10A 3.1200 no 15_554
H16C H14B 3.2989 no 10_555
H16C H41 2.5328 no 18_545
H18 C16 3.4275 no 8_555
H18 H16B 2.5481 no 8_555
H19 C44 3.5660 no 8_555
H19 H11B 3.3704 no 15_554
H19 H12A 3.3724 no 15_554
H21 C6 3.5456 no 10_556
H21 C12 3.3835 no 18_546
H21 C20 3.4999 no 10_556
H21 C21 3.1328 no 10_556
H21 C22 3.5388 no 10_556
H21 C34 3.4231 no 8_555
H21 C35 3.2763 no 8_555
H21 H5 3.1346 no 10_556
H21 H6 2.8364 no 10_556
H21 H12C 2.4918 no 18_546
H21 H21 3.1267 no 10_556
H22 C12 3.3434 no 18_546
H22 C23 3.4347 no 10_556
H22 C24 3.3883 no 10_556
H22 C33 3.3789 no 8_555
H22 C34 3.5812 no 8_555
H22 H11A 3.3127 no 18_546
H22 H12C 2.4930 no 18_546
H22 H26 3.3549 no 10_556
H26 O1 3.0003 no 10_556
H26 N1 2.9240 no 10_556
H26 C1 3.0362 no 10_556
H26 C6 3.0576 no 10_556
H26 C7 2.6819 no 10_556
H26 C9 3.4818 no 10_556
H26 H6 2.7443 no 10_556
H26 H9A 3.2185 no 10_556
H26 H22 3.3549 no 10_556
H27 Cl4 3.1569 no 10_556
H27 O1 3.1624 no 10_556
H27 C28 3.1397 no 3_555
H27 H9A 3.3011 no 10_556
H27 H28 2.5422 no 3_555
H28 C27 3.2271 no 2_555
H28 C28 3.4357 no 2_555
H28 H27 2.5422 no 2_555
H28 H28 2.9432 no 2_555
H28 H28 2.9432 no 3_555
H29 H9A 2.9534 no 11_456
H29 H11A 2.9322 no 11_456
H38 Cl2 3.3808 no 8_555
H38 O2 2.7402 no 6_556
H38 C4 3.1704 no 6_556
H38 C5 2.8600 no 6_556
H38 C6 3.5220 no 6_556
H38 C8 3.3228 no 6_556
H38 C51 3.3916 no 8_555
H38 H5 2.7399 no 6_556
H38 H13B 3.1168 no 8_555
H38 H47 2.9820 no 8_555
H39 Cl2 2.8857 no 8_555
H39 Cl3 3.1489 no 4_666
H39 Cl4 2.9165 no 4_666
H39 Cl4 2.7334 no 6_556
H39 C52 3.0822 no 4_666
H40 Cl4 2.6888 no 4_666
H40 O1 2.3999 no 4_666
H40 C2 3.3904 no 4_666
H40 C7 3.4435 no 4_666
H40 H2 2.7406 no 4_666
H41 O1 2.8687 no 4_666
H41 C16 3.4905 no 17_555
H41 C30 3.2930 no 15_554
H41 C31 3.1969 no 15_554
H41 H2 3.3306 no 4_666
H41 H10A 3.4443 no 4_666
H41 H16C 2.5328 no 17_555
H46 O2 2.7644 no 17_555
H46 C15 3.4469 no 17_555
H46 C33 3.2347 no 15_554
H46 C34 2.9867 no 15_554
H46 C35 3.2474 no 15_554
H46 H13A 3.3646 no 17_555
H46 H15A 3.4351 no 17_555
H46 H15B 2.6117 no 17_555
H47 O2 2.3985 no 17_555
H47 C35 3.3307 no 15_554
H47 C36 3.1918 no 15_554
H47 C37 3.5915 no 15_554
H47 C38 3.4422 no 15_554
H47 C51 3.3473 no .
H47 H13A 3.5754 no 17_555
H47 H38 2.9820 no 15_554
H49 C10 3.3434 no 15_554
H49 C12 3.0321 no 15_554
H49 H10A 3.3506 no 15_554
H49 H10B 2.6224 no 15_554
H49 H12A 2.3151 no 15_554
H49 H12B 3.0086 no 15_554
H50 H10B 2.9620 no 15_554
H50 H12A 3.5523 no 15_554

loop_
_geom_torsion_atom_site_label_1
_geom_torsion_atom_site_label_2
_geom_torsion_atom_site_label_3
_geom_torsion_atom_site_label_4
_geom_torsion
_geom_torsion_publ_flag
_geom_torsion_site_symmetry_1
_geom_torsion_site_symmetry_3
_geom_torsion_site_symmetry_4
Cl2 Cl1 Cl3 Cl2 0.5(7) no 18_545 18_545 2_655
Cl2 Cl1 Cl3 C51 43.3(4) no 18_545 18_545 18_545
Cl3 Cl1 Cl2 Cl3 122.0(4) no 18_545 18_545 .
Cl3 Cl1 Cl2 C51 -46.9(4) no 18_545 18_545 18_545
Cl2 Cl1 C51 Cl1 16(3) no 18_545 . 17_555
Cl2 Cl1 C51 Cl2 89.0(7) no 18_545 . .
Cl2 Cl1 C51 Cl3 -18.1(8) no 18_545 . .
C51 Cl1 Cl2 Cl3 14.6(6) no . 18_545 .
C51 Cl1 Cl2 C51 -154.3(7) no . 18_545 18_545
Cl2 Cl1 C51 Cl1 -83(3) no 18_545 18_545 18_545
Cl2 Cl1 C51 Cl2 0.0(3) no 18_545 18_545 18_545
Cl2 Cl1 C51 Cl3 -122.1(7) no 18_545 18_545 18_545
C51 Cl1 Cl2 Cl3 168.9(7) no 18_545 18_545 .
C51 Cl1 Cl2 C51 0.0(6) no 18_545 18_545 18_545
Cl3 Cl1 C51 Cl1 -79(2) no 18_545 . 17_555
Cl3 Cl1 C51 Cl2 -6.0(10) no 18_545 . .
Cl3 Cl1 C51 Cl3 -113.1(7) no 18_545 . .
C51 Cl1 Cl3 Cl2 94.7(9) no . 18_545 2_655
C51 Cl1 Cl3 C51 137.5(7) no . 18_545 18_545
Cl3 Cl1 C51 Cl1 39.5(18) no 18_545 18_545 18_545
Cl3 Cl1 C51 Cl2 122.1(8) no 18_545 18_545 18_545
Cl3 Cl1 C51 Cl3 0.0(4) no 18_545 18_545 18_545
C51 Cl1 Cl3 Cl2 -42.8(8) no 18_545 18_545 2_655
C51 Cl1 Cl3 C51 0.0(6) no 18_545 18_545 18_545
C51 Cl1 C51 Cl1 -41(3) no . 18_545 18_545
C51 Cl1 C51 Cl2 41.4(10) no . 18_545 18_545
C51 Cl1 C51 Cl3 -80.6(10) no . 18_545 18_545
C51 Cl1 C51 Cl1 -17(3) no 18_545 . 17_555
C51 Cl1 C51 Cl2 56.7(12) no 18_545 . .
C51 Cl1 C51 Cl3 -50.5(13) no 18_545 . .
Cl1 Cl2 Cl3 Cl1 50.9(7) no 17_555 17_555 3_665
Cl1 Cl2 Cl3 C51 13.4(3) no 17_555 17_555 17_555
Cl1 Cl2 C51 Cl1 -155.4(10) no 17_555 . .
Cl1 Cl2 C51 Cl1 -0.0(3) no 17_555 . 17_555
Cl1 Cl2 C51 Cl3 -47.6(5) no 17_555 . .
Cl3 Cl2 C51 Cl1 -138.4(7) no 17_555 . .
Cl3 Cl2 C51 Cl1 17.0(11) no 17_555 . 17_555
Cl3 Cl2 C51 Cl3 -30.7(14) no 17_555 . .
C51 Cl2 Cl3 Cl1 36.0(14) no . 17_555 3_665
C51 Cl2 Cl3 C51 -1.5(11) no . 17_555 17_555
Cl1 Cl3 C51 Cl1 165.0(10) no 17_555 . .
Cl1 Cl3 C51 Cl1 0.0(2) no 17_555 . 17_555
Cl1 Cl3 C51 Cl2 52.0(6) no 17_555 . .
Cl2 Cl3 C51 Cl1 16.1(7) no 18_545 . .
Cl2 Cl3 C51 Cl1 -149.0(6) no 18_545 . 17_555
Cl2 Cl3 C51 Cl2 -97.0(7) no 18_545 . .
C7 N1 C9 C10 93.2(8) no . . .
C9 N1 C7 O1 -2.0(12) no . . .
C9 N1 C7 C1 174.6(7) no . . .
C7 N1 C17 C18 -57.8(11) no . . .
C7 N1 C17 C22 122.7(7) no . . .
C17 N1 C7 O1 170.7(8) no . . .
C17 N1 C7 C1 -12.7(12) no . . .
C9 N1 C17 C18 114.8(7) no . . .
C9 N1 C17 C22 -64.7(9) no . . .
C17 N1 C9 C10 -80.0(7) no . . .
C8 N2 C13 C14 123.5(9) no . . .
C13 N2 C8 O2 -9.9(12) no . . .
C13 N2 C8 C4 167.9(7) no . . .
C8 N2 C48 C47 121.8(8) no . . .
C8 N2 C48 C49 -58.8(11) no . . .
C48 N2 C8 O2 167.7(8) no . . .
C48 N2 C8 C4 -14.4(11) no . . .
C13 N2 C48 C47 -60.5(11) no . . .
C13 N2 C48 C49 118.9(8) no . . .
C48 N2 C13 C14 -54.3(9) no . . .
C2 C1 C6 C5 0.9(12) no . . .
C6 C1 C2 C3 0.7(12) no . . .
C2 C1 C7 O1 -37.5(12) no . . .
C2 C1 C7 N1 145.9(7) no . . .
C7 C1 C2 C3 177.7(7) no . . .
C6 C1 C7 O1 139.3(8) no . . .
C6 C1 C7 N1 -37.4(13) no . . .
C7 C1 C6 C5 -175.7(7) no . . .
C1 C2 C3 C4 0.1(14) no . . .
C2 C3 C4 C5 -2.5(14) no . . .
C2 C3 C4 C8 -172.7(8) no . . .
C3 C4 C5 C6 4.2(13) no . . .
C3 C4 C8 O2 127.6(10) no . . .
C3 C4 C8 N2 -50.3(13) no . . .
C5 C4 C8 O2 -42.6(12) no . . .
C5 C4 C8 N2 139.5(8) no . . .
C8 C4 C5 C6 175.0(8) no . . .
C4 C5 C6 C1 -3.4(13) no . . .
N1 C9 C10 C11 -178.3(5) no . . .
C9 C10 C11 C12 -176.6(6) no . . .
N2 C13 C14 C15 -62.2(13) no . . .
C13 C14 C15 C16 -178.9(9) no . . .
N1 C17 C18 C19 178.1(6) no . . .
N1 C17 C22 C21 -177.4(6) no . . .
C18 C17 C22 C21 3.0(10) no . . .
C22 C17 C18 C19 -2.4(11) no . . .
C17 C18 C19 C20 -1.2(11) no . . .
C18 C19 C20 C21 4.1(11) no . . .
C18 C19 C20 C23 -175.7(7) no . . .
C19 C20 C21 C22 -3.4(11) no . . .
C23 C20 C21 C22 176.3(7) no . . .
C20 C21 C22 C17 -0.1(11) no . . .
C24 C25 C26 C27 -177.8(6) no . . .
C24 C25 C30 C29 177.6(6) no . . .
C24 C25 C30 C31 -1.9(10) no . . .
C26 C25 C30 C29 -0.0(11) no . . .
C26 C25 C30 C31 -179.5(6) no . . .
C30 C25 C26 C27 -0.3(11) no . . .
C25 C26 C27 C28 0.3(13) no . . .
C26 C27 C28 C29 -0.1(14) no . . .
C27 C28 C29 C30 -0.2(13) no . . .
C28 C29 C30 C25 0.3(12) no . . .
C28 C29 C30 C31 179.7(7) no . . .
C36 C37 C38 C39 -178.5(7) no . . .
C36 C37 C42 C41 177.2(7) no . . .
C36 C37 C42 C43 -1.0(12) no . . .
C38 C37 C42 C41 -3.6(12) no . . .
C38 C37 C42 C43 178.2(8) no . . .
C42 C37 C38 C39 2.3(13) no . . .
C37 C38 C39 C40 -0.4(12) no . . .
C38 C39 C40 C41 0.1(14) no . . .
C39 C40 C41 C42 -1.7(16) no . . .
C40 C41 C42 C37 3.2(14) no . . .
C40 C41 C42 C43 -178.6(9) no . . .
C44 C45 C46 C47 -178.5(10) no . . .
C44 C45 C50 C49 177.6(9) no . . .
C46 C45 C50 C49 2.7(14) no . . .
C50 C45 C46 C47 -4.1(14) no . . .
C45 C46 C47 C48 1.7(13) no . . .
C46 C47 C48 N2 -178.8(8) no . . .
C46 C47 C48 C49 1.8(12) no . . .
N2 C48 C49 C50 177.4(8) no . . .
C47 C48 C49 C50 -3.2(14) no . . .
C48 C49 C50 C45 0.9(15) no . . .
